data_2212049
loop_
_publ_author_name
'Lu, Hui'
'Fu, Yun-Long'
'Yang, Jun-Ying'
'Ng, Seik Weng'

_publ_section_title
;
 Tetrasodium(I) pentaoxalatodicerate(III) dihydrate
;
_journal_coeditor_code BT2223
_journal_issue 2
_journal_name_full 'Acta Crystallographica Section E'
_journal_page_first m319
_journal_page_last m320
_journal_paper_doi 10.1107/S1600536806054560
_journal_volume 63
_journal_year 2007
_chemical_formula_iupac '[Na4 (H2 O)2] [Ce2 (C2 O4)5]'
_chemical_formula_moiety 'H4 Na4 O2 4+, C10 Ce2 O20 4-'
_chemical_formula_sum 'C10 H4 Ce2 Na4 O22'
_chemical_formula_weight 848.33
_chemical_name_systematic
;
Diaquatetrasodium(I) pentaoxalatodicerate(III)
;
_space_group_IT_number 14
_symmetry_cell_setting monoclinic
_symmetry_space_group_name_Hall '-P 2yn'
_symmetry_space_group_name_H-M 'P 1 21/n 1'
_atom_sites_solution_hydrogens geom
_atom_sites_solution_primary direct
_atom_sites_solution_secondary difmap
_audit_creation_method SHELXL-97
_cell_angle_alpha 90.00
_cell_angle_beta 101.0300(10)
_cell_angle_gamma 90.00
_cell_formula_units_Z 2
_cell_length_a 7.8378(6)
_cell_length_b 11.6470(10)
_cell_length_c 11.9380(10)
_cell_measurement_reflns_used 3229
_cell_measurement_temperature 293(2)
_cell_measurement_theta_max 28.4
_cell_measurement_theta_min 2.5
_cell_volume 1069.65(15)
_computing_cell_refinement 'SAINT (Bruker, 2003)'
_computing_data_collection 'SMART (Bruker, 2003)'
_computing_data_reduction SAINT
_computing_molecular_graphics 'X-SEED (Barbour, 2001)'
_computing_publication_material 'publCIF (Westrip, 2006)'
_computing_structure_refinement 'SHELXL97 (Sheldrick, 1997)'
_computing_structure_solution 'SHELXS97 (Sheldrick, 1997)'
_diffrn_ambient_temperature 293(2)
_diffrn_measured_fraction_theta_full 0.97
_diffrn_measured_fraction_theta_max 0.97
_diffrn_measurement_device_type 'Bruker APEX area-detector'
_diffrn_measurement_method '\f and \w'
_diffrn_radiation_monochromator graphite
_diffrn_radiation_source 'fine-focus sealed tube'
_diffrn_radiation_type MoK\a
_diffrn_radiation_wavelength 0.71073
_diffrn_reflns_av_R_equivalents 0.0295
_diffrn_reflns_av_sigmaI/netI 0.0363
_diffrn_reflns_limit_h_max 10
_diffrn_reflns_limit_h_min -8
_diffrn_reflns_limit_k_max 15
_diffrn_reflns_limit_k_min -14
_diffrn_reflns_limit_l_max 11
_diffrn_reflns_limit_l_min -15
_diffrn_reflns_number 6885
_diffrn_reflns_theta_full 27.5
_diffrn_reflns_theta_max 27.5
_diffrn_reflns_theta_min 2.9
_diffrn_standards_decay_% 0
_diffrn_standards_interval_count 0
_diffrn_standards_interval_time 0
_diffrn_standards_number 0
_exptl_absorpt_coefficient_mu 4.393
_exptl_absorpt_correction_T_max 0.810
_exptl_absorpt_correction_T_min 0.578
_exptl_absorpt_correction_type multi-scan
_exptl_absorpt_process_details '(SADABS; Sheldrick, 1996)'
_exptl_crystal_colour Colourless
_exptl_crystal_density_diffrn 2.634
_exptl_crystal_density_method 'not measured'
_exptl_crystal_description Block
_exptl_crystal_F_000 800
_exptl_crystal_size_max 0.14
_exptl_crystal_size_mid 0.06
_exptl_crystal_size_min 0.05
_refine_diff_density_max 0.89
_refine_diff_density_min -0.71
_refine_ls_extinction_method none
_refine_ls_goodness_of_fit_ref 1.08
_refine_ls_hydrogen_treatment refall
_refine_ls_matrix_type full
_refine_ls_number_parameters 180
_refine_ls_number_reflns 2369
_refine_ls_number_restraints 3
_refine_ls_restrained_S_all 1.08
_refine_ls_R_factor_all 0.031
_refine_ls_R_factor_gt 0.026
_refine_ls_shift/su_max 0.001
_refine_ls_shift/su_mean 0.000
_refine_ls_structure_factor_coef Fsqd
_refine_ls_weighting_details 'calc w=1/[\s^2^(Fo^2^)+(0.05P)^2^] where P=(Fo^2^+2Fc^2^)/3'
_refine_ls_weighting_scheme calc
_refine_ls_wR_factor_gt 0.064
_refine_ls_wR_factor_ref 0.083
_reflns_number_gt 2131
_reflns_number_total 2369
_reflns_threshold_expression I>2\s(I)
_cod_data_source_file bt2223.cif
_cod_data_source_block I
_cod_depositor_comments
;
The following automatic conversions were performed:
'_symmetry_cell_setting' value 'Monoclinic' changed to 'monoclinic'
according to '/home/saulius/struct/CIF-dictionaries/cif_core.dic'
dictionary named 'cif_core.dic' version 2.4.1 from 2010-06-29.

Automatic conversion script
Id: cif_fix_enum 1527 2010-12-29 10:47:43Z saulius 

The following automatic conversions were performed:

'_symmetry_cell_setting' value 'Monoclinic' changed to 'monoclinic'
according to /home/saulius/struct/CIF-dictionaries/cif_core.dic
dictionary named 'cif_core.dic' version 2.4.1 from 2010-06-29.

Automatic conversion script
Id: cif_fix_values 1715 2011-07-08 13:25:40Z adriana 
;
_cod_original_cell_volume 1069.7(2)
_cod_original_sg_symbol_H-M 'P 21/n'
_cod_database_code 2212049
_cod_database_fobs_code 2212049

loop_
_symmetry_equiv_pos_as_xyz
'x, y, z'
'-x+1/2, y+1/2, -z+1/2'
'-x, -y, -z'
'x-1/2, -y-1/2, z-1/2'

loop_
_atom_site_type_symbol
_atom_site_label
_atom_site_fract_x
_atom_site_fract_y
_atom_site_fract_z
_atom_site_U_iso_or_equiv
_atom_site_adp_type
_atom_site_calc_flag
_atom_site_refinement_flags
_atom_site_occupancy
Ce Ce1 0.62360(3) 0.314478(18) 0.326801(18) 0.01004(11) Uani d . 1
Na Na1 0.8585(2) 0.29535(17) 0.07326(16) 0.0241(4) Uani d . 1
Na Na2 0.8855(2) 0.68800(16) 0.66598(15) 0.0207(5) Uani d . 1
O O1 0.7047(4) 0.4783(3) 0.4669(3) 0.0242(7) Uani d . 1
O O2 0.6146(4) 0.6175(2) 0.5689(3) 0.0158(6) Uani d . 1
O O3 0.5317(4) 0.5063(3) 0.2363(3) 0.0231(7) Uani d . 1
O O4 0.6375(4) 0.6850(2) 0.2482(3) 0.0177(7) Uani d . 1
O O5 0.8592(4) 0.4268(2) 0.2458(3) 0.0163(6) Uani d . 1
O O6 0.9360(4) 0.6014(3) 0.1978(3) 0.0235(7) Uani d . 1
O O7 0.5847(4) 0.2815(3) 0.1135(3) 0.0224(7) Uani d . 1
O O8 0.4204(4) 0.2178(3) -0.0465(3) 0.0210(7) Uani d . 1
O O9 0.3026(4) 0.2976(3) 0.2079(3) 0.0199(7) Uani d . 1
O O10 0.1362(4) 0.2762(3) 0.0343(3) 0.0224(7) Uani d . 1
O O1w 0.7657(5) 0.3901(3) -0.0993(3) 0.0350(9) Uani d D 1
H H1 0.675(6) 0.427(7) -0.130(6) 0.10(3) Uiso d D 1
H H2 0.849(6) 0.409(8) -0.132(6) 0.11(4) Uiso d D 1
C C1 0.5909(5) 0.5269(3) 0.5100(4) 0.0152(9) Uani d . 1
C C2 0.6512(5) 0.5786(4) 0.2385(4) 0.0153(9) Uani d . 1
C C3 0.8321(5) 0.5316(3) 0.2274(3) 0.0108(8) Uani d . 1
C C4 0.4405(6) 0.2563(4) 0.0520(3) 0.0144(8) Uani d . 1
C C5 0.2791(5) 0.2784(4) 0.1027(4) 0.0142(8) Uani d . 1

loop_
_atom_site_aniso_label
_atom_site_aniso_U_11
_atom_site_aniso_U_22
_atom_site_aniso_U_33
_atom_site_aniso_U_12
_atom_site_aniso_U_13
_atom_site_aniso_U_23
Ce1 0.01104(16) 0.00935(15) 0.00976(16) 0.00020(7) 0.00207(10) -0.00104(8)
Na1 0.0136(9) 0.0375(11) 0.0226(11) 0.0014(7) 0.0074(8) 0.0012(8)
Na2 0.0094(10) 0.0334(12) 0.0203(11) -0.0007(6) 0.0053(8) 0.0018(7)
O1 0.0222(17) 0.0250(17) 0.0262(18) -0.0028(13) 0.0070(14) -0.0127(14)
O2 0.0098(14) 0.0168(15) 0.0208(16) -0.0016(11) 0.0030(12) -0.0078(12)
O3 0.0179(16) 0.0141(15) 0.036(2) -0.0011(12) 0.0024(14) 0.0078(14)
O4 0.0168(17) 0.0118(15) 0.0248(18) 0.0017(11) 0.0048(13) 0.0028(12)
O5 0.0162(15) 0.0114(14) 0.0223(17) -0.0009(11) 0.0061(13) 0.0027(12)
O6 0.0235(17) 0.0140(15) 0.036(2) 0.0012(13) 0.0134(15) 0.0061(14)
O7 0.0170(17) 0.0359(18) 0.0137(16) -0.0028(14) 0.0009(13) -0.0048(14)
O8 0.0106(16) 0.0383(18) 0.0152(16) -0.0047(14) 0.0055(13) -0.0073(14)
O9 0.0115(16) 0.0334(18) 0.0152(17) 0.0003(13) 0.0038(13) -0.0034(13)
O10 0.0150(17) 0.0316(18) 0.0209(18) 0.0033(14) 0.0038(13) -0.0053(15)
O1w 0.027(2) 0.042(2) 0.037(2) 0.0078(17) 0.0095(18) 0.0157(18)
C1 0.019(2) 0.014(2) 0.011(2) 0.0011(16) 0.0005(17) 0.0010(16)
C2 0.018(2) 0.015(2) 0.012(2) 0.0029(16) 0.0023(17) 0.0034(16)
C3 0.0021(18) 0.0137(19) 0.017(2) 0.0009(14) 0.0022(15) 0.0006(16)
C4 0.013(2) 0.021(2) 0.010(2) -0.0031(16) 0.0039(16) 0.0006(17)
C5 0.011(2) 0.017(2) 0.015(2) 0.0029(16) 0.0031(17) -0.0025(17)

loop_
_atom_type_symbol
_atom_type_description
_atom_type_scat_dispersion_real
_atom_type_scat_dispersion_imag
_atom_type_scat_source
C C 0.0033 0.0016 'International Tables Vol C Tables 4.2.6.8 and 6.1.1.4'
H H 0.0000 0.0000 'International Tables Vol C Tables 4.2.6.8 and 6.1.1.4'
O O 0.0106 0.0060 'International Tables Vol C Tables 4.2.6.8 and 6.1.1.4'
Na Na 0.0362 0.0249 'International Tables Vol C Tables 4.2.6.8 and 6.1.1.4'
Ce Ce -0.2486 2.6331 'International Tables Vol C Tables 4.2.6.8 and 6.1.1.4'

loop_
_geom_angle_atom_site_label_1
_geom_angle_atom_site_label_2
_geom_angle_atom_site_label_3
_geom_angle_site_symmetry_1
_geom_angle_site_symmetry_3
_geom_angle
O3 Ce1 O6 . 2_645 141.83(11)
O3 Ce1 O7 . . 74.63(11)
O6 Ce1 O7 2_645 . 75.57(11)
O3 Ce1 O1 . . 68.39(11)
O6 Ce1 O1 2_645 . 146.21(11)
O7 Ce1 O1 . . 138.00(11)
O3 Ce1 O8 . 4_666 122.51(11)
O6 Ce1 O8 2_645 4_666 92.97(11)
O7 Ce1 O8 . 4_666 119.64(10)
O1 Ce1 O8 . 4_666 68.55(11)
O3 Ce1 O2 . 3_666 76.07(10)
O6 Ce1 O2 2_645 3_666 102.96(10)
O7 Ce1 O2 . 3_666 125.22(10)
O1 Ce1 O2 . 3_666 63.93(10)
O8 Ce1 O2 4_666 3_666 115.14(10)
O3 Ce1 O5 . . 63.88(10)
O6 Ce1 O5 2_645 . 125.41(9)
O7 Ce1 O5 . . 70.10(10)
O1 Ce1 O5 . . 76.13(10)
O8 Ce1 O5 4_666 . 70.24(10)
O2 Ce1 O5 3_666 . 131.45(9)
O3 Ce1 O9 . . 70.89(10)
O6 Ce1 O9 2_645 . 74.32(10)
O7 Ce1 O9 . . 62.05(10)
O1 Ce1 O9 . . 120.10(10)
O8 Ce1 O9 4_666 . 166.58(11)
O2 Ce1 O9 3_666 . 64.99(10)
O5 Ce1 O9 . . 120.54(10)
O3 Ce1 O10 . 4_666 134.57(11)
O6 Ce1 O10 2_645 4_666 72.18(11)
O7 Ce1 O10 . 4_666 147.72(11)
O1 Ce1 O10 . 4_666 74.13(11)
O8 Ce1 O10 4_666 4_666 61.62(10)
O2 Ce1 O10 3_666 4_666 64.76(10)
O5 Ce1 O10 . 4_666 129.83(9)
O9 Ce1 O10 . 4_666 109.24(10)
O3 Ce1 O4 . 2_645 120.92(10)
O6 Ce1 O4 2_645 2_645 62.36(9)
O7 Ce1 O4 . 2_645 62.47(10)
O1 Ce1 O4 . 2_645 122.63(10)
O8 Ce1 O4 4_666 2_645 60.01(11)
O2 Ce1 O4 3_666 2_645 162.77(10)
O5 Ce1 O4 . 2_645 64.44(9)
O9 Ce1 O4 . 2_645 115.50(10)
O10 Ce1 O4 4_666 2_645 100.48(10)
O7 Na1 O10 . 1_655 170.43(16)
O7 Na1 O1w . . 94.14(15)
O10 Na1 O1w 1_655 . 90.83(15)
O7 Na1 O4 . 2_645 69.03(12)
O10 Na1 O4 1_655 2_645 105.32(13)
O1w Na1 O4 . 2_645 162.77(15)
O7 Na1 O5 . . 74.46(12)
O10 Na1 O5 1_655 . 111.12(13)
O1w Na1 O5 . . 112.32(15)
O4 Na1 O5 2_645 . 67.81(11)
O7 Na1 O2 . 2_645 105.38(13)
O10 Na1 O2 1_655 2_645 67.24(11)
O1w Na1 O2 . 2_645 81.76(13)
O4 Na1 O2 2_645 2_645 98.75(11)
O5 Na1 O2 . 2_645 165.92(12)
O8 Na2 O9 2_655 3_666 167.01(16)
O8 Na2 O2 2_655 . 112.76(13)
O9 Na2 O2 3_666 . 73.65(12)
O8 Na2 O5 2_655 3_766 76.60(12)
O9 Na2 O5 3_666 3_766 109.16(13)
O2 Na2 O5 . 3_766 126.86(12)
O8 Na2 O4 2_655 4_676 65.80(12)
O9 Na2 O4 3_666 4_676 104.79(13)
O2 Na2 O4 . 4_676 164.10(13)
O5 Na2 O4 3_766 4_676 68.89(11)
O8 Na2 O1w 2_655 2_655 89.47(13)
O9 Na2 O1w 3_666 2_655 80.14(13)
O2 Na2 O1w . 2_655 81.66(12)
O5 Na2 O1w 3_766 2_655 151.24(13)
O4 Na2 O1w 4_676 2_655 82.48(12)
C1 O1 Ce1 . . 120.3(3)
C1 O2 Na2 . . 125.9(3)
C1 O2 Ce1 . 3_666 119.1(3)
Na2 O2 Ce1 . 3_666 108.93(11)
C1 O2 Na1 . 2_655 108.1(3)
Na2 O2 Na1 . 2_655 82.60(10)
Ce1 O2 Na1 3_666 2_655 102.66(11)
C2 O3 Ce1 . . 115.7(3)
C2 O4 Na1 . 2_655 127.2(3)
C2 O4 Na2 . 4_575 128.5(3)
Na1 O4 Na2 2_655 4_575 84.84(11)
C2 O4 Ce1 . 2_655 116.6(3)
Na1 O4 Ce1 2_655 2_655 95.76(11)
Na2 O4 Ce1 4_575 2_655 94.88(10)
C3 O5 Na2 . 3_766 134.4(3)
C3 O5 Na1 . . 117.8(3)
Na2 O5 Na1 3_766 . 84.04(11)
C3 O5 Ce1 . . 116.6(3)
Na2 O5 Ce1 3_766 . 98.29(11)
Na1 O5 Ce1 . . 96.08(10)
C3 O6 Ce1 . 2_655 123.7(3)
C4 O7 Na1 . . 131.8(3)
C4 O7 Ce1 . . 122.9(3)
Na1 O7 Ce1 . . 105.20(12)
C4 O8 Na2 . 2_645 131.5(3)
C4 O8 Ce1 . 4_565 123.5(3)
Na2 O8 Ce1 2_645 4_565 104.26(13)
C5 O9 Na2 . 3_666 132.6(3)
C5 O9 Ce1 . . 119.5(3)
Na2 O9 Ce1 3_666 . 107.77(13)
C5 O10 Na1 . 1_455 128.5(3)
C5 O10 Ce1 . 4_565 118.8(3)
Na1 O10 Ce1 1_455 4_565 110.69(13)
Na1 O1w Na2 . 2_645 83.83(13)
Na1 O1w H1 . . 135(5)
Na2 O1w H1 2_645 . 91(6)
Na1 O1w H2 . . 113(5)
Na2 O1w H2 2_645 . 115(7)
H1 O1w H2 . . 109.4(18)
O1 C1 O2 . . 124.7(4)
O1 C1 C1 . 3_666 117.8(5)
O2 C1 C1 . 3_666 117.5(5)
O4 C2 O3 . . 126.1(4)
O4 C2 C3 . . 117.0(4)
O3 C2 C3 . . 116.9(4)
O6 C3 O5 . . 126.0(4)
O6 C3 C2 . . 116.8(4)
O5 C3 C2 . . 117.2(4)
O8 C4 O7 . . 125.1(4)
O8 C4 C5 . . 118.2(4)
O7 C4 C5 . . 116.7(4)
O10 C5 O9 . . 126.7(4)
O10 C5 C4 . . 116.3(4)
O9 C5 C4 . . 117.0(4)

loop_
_geom_bond_atom_site_label_1
_geom_bond_atom_site_label_2
_geom_bond_site_symmetry_2
_geom_bond_distance
_geom_bond_publ_flag
Ce1 O1 . 2.537(3) yes
Ce1 O2 3_666 2.560(3) yes
Ce1 O3 . 2.526(3) yes
Ce1 O4 2_645 2.688(3) yes
Ce1 O5 . 2.596(3) yes
Ce1 O6 2_645 2.532(3) yes
Ce1 O7 . 2.535(3) yes
Ce1 O8 4_666 2.548(3) yes
Ce1 O9 . 2.649(3) yes
Ce1 O10 4_666 2.677(3) yes
Na1 O7 . 2.293(4) ?
Na1 O10 1_655 2.322(4) ?
Na1 O1w . 2.327(4) ?
Na1 O4 2_645 2.484(4) ?
Na1 O5 . 2.566(4) ?
Na1 O2 2_645 2.712(4) ?
Na2 O8 2_655 2.302(4) ?
Na2 O9 3_666 2.306(4) ?
Na2 O2 . 2.363(3) ?
Na2 O5 3_766 2.469(3) ?
Na2 O4 4_676 2.512(3) ?
Na2 O1w 2_655 2.687(5) ?
O1 C1 . 1.247(5) ?
O2 C1 . 1.261(5) ?
O3 C2 . 1.256(5) ?
O4 C2 . 1.250(5) ?
O5 C3 . 1.251(5) ?
O6 C3 . 1.249(5) ?
O7 C4 . 1.259(5) ?
O8 C4 . 1.240(5) ?
O9 C5 . 1.254(5) ?
O10 C5 . 1.254(5) ?
O1w H1 . 0.850(10) ?
O1w H2 . 0.850(10) ?
C1 C1 3_666 1.534(8) ?
C2 C3 . 1.550(6) ?
C4 C5 . 1.525(6) ?

loop_
_geom_hbond_atom_site_label_D
_geom_hbond_atom_site_label_H
_geom_hbond_atom_site_label_A
_geom_hbond_site_symmetry_A
_geom_hbond_distance_DH
_geom_hbond_distance_HA
_geom_hbond_distance_DA
_geom_hbond_angle_DHA
_geom_hbond_publ_flag
O1w H1 O3 3_665 0.850(10) 2.02(2) 2.848(5) 166(8) yes
O1w H2 O6 3_765 0.850(10) 1.99(3) 2.813(5) 161(8) yes

loop_
_geom_torsion_atom_site_label_1
_geom_torsion_atom_site_label_2
_geom_torsion_atom_site_label_3
_geom_torsion_atom_site_label_4
_geom_torsion_site_symmetry_1
_geom_torsion_site_symmetry_4
_geom_torsion
O3 Ce1 O1 C1 . . 75.1(3)
O6 Ce1 O1 C1 2_645 . -83.1(4)
O7 Ce1 O1 C1 . . 105.1(3)
O8 Ce1 O1 C1 4_666 . -144.0(3)
O2 Ce1 O1 C1 3_666 . -9.5(3)
O5 Ce1 O1 C1 . . 142.1(3)
O9 Ce1 O1 C1 . . 24.6(4)
O10 Ce1 O1 C1 4_666 . -78.8(3)
O4 Ce1 O1 C1 2_645 . -171.2(3)
O8 Na2 O2 C1 2_655 . 57.4(4)
O9 Na2 O2 C1 3_666 . -134.6(4)
O5 Na2 O2 C1 3_766 . -32.6(4)
O4 Na2 O2 C1 4_676 . 138.8(5)
O1w Na2 O2 C1 2_655 . 143.3(4)
O8 Na2 O2 Ce1 2_655 3_666 -150.49(13)
O9 Na2 O2 Ce1 3_666 3_666 17.51(12)
O5 Na2 O2 Ce1 3_766 3_666 119.49(14)
O4 Na2 O2 Ce1 4_676 3_666 -69.1(5)
O1w Na2 O2 Ce1 2_655 3_666 -64.60(13)
O8 Na2 O2 Na1 2_655 2_655 -49.59(14)
O9 Na2 O2 Na1 3_666 2_655 118.40(12)
O5 Na2 O2 Na1 3_766 2_655 -139.61(14)
O4 Na2 O2 Na1 4_676 2_655 31.8(5)
O1w Na2 O2 Na1 2_655 2_655 36.30(11)
Na1 Na2 O2 Na1 3_766 2_655 151.77(14)
O7 Ce1 O3 C2 . . -102.2(3)
O1 Ce1 O3 C2 . . 57.5(3)
O8 Ce1 O3 C2 4_666 . 13.4(4)
O2 Ce1 O3 C2 3_666 . 124.6(3)
O5 Ce1 O3 C2 . . -27.2(3)
O9 Ce1 O3 C2 . . -167.4(3)
O10 Ce1 O3 C2 4_666 . 94.0(3)
O4 Ce1 O3 C2 2_645 . -58.5(3)
O7 Na1 O5 C3 . . -96.5(3)
O10 Na1 O5 C3 1_655 . 91.7(3)
O1w Na1 O5 C3 . . -8.4(3)
O4 Na1 O5 C3 2_645 . -169.8(3)
O2 Na1 O5 C3 2_645 . 172.2(4)
Na2 Na1 O5 C3 2_645 . -64.6(3)
Na2 Na1 O5 C3 3_766 . 137.8(3)
O10 Na1 O5 Na2 1_655 3_766 -46.10(14)
O1w Na1 O5 Na2 . 3_766 -146.19(14)
O4 Na1 O5 Na2 2_645 3_766 52.43(11)
O2 Na1 O5 Na2 2_645 3_766 34.4(5)
O7 Na1 O5 Ce1 . . 27.97(11)
O10 Na1 O5 Ce1 1_655 . -143.84(12)
O1w Na1 O5 Ce1 . . 116.07(14)
O4 Na1 O5 Ce1 2_645 . -45.31(11)
O2 Na1 O5 Ce1 2_645 . -63.3(5)
O3 Ce1 O5 C3 . . 17.4(3)
O6 Ce1 O5 C3 2_645 . 154.0(3)
O7 Ce1 O5 C3 . . 99.6(3)
O1 Ce1 O5 C3 . . -55.0(3)
O8 Ce1 O5 C3 4_666 . -126.9(3)
O2 Ce1 O5 C3 3_666 . -20.3(3)
O9 Ce1 O5 C3 . . 62.0(3)
O10 Ce1 O5 C3 4_666 . -110.1(3)
O4 Ce1 O5 C3 2_645 . 167.8(3)
O3 Ce1 O5 Na2 . 3_766 167.25(15)
O6 Ce1 O5 Na2 2_645 3_766 -56.22(16)
O7 Ce1 O5 Na2 . 3_766 -110.59(13)
O1 Ce1 O5 Na2 . 3_766 94.80(12)
O8 Ce1 O5 Na2 4_666 3_766 22.95(11)
O2 Ce1 O5 Na2 3_666 3_766 129.50(11)
O9 Ce1 O5 Na2 . 3_766 -148.19(10)
O10 Ce1 O5 Na2 4_666 3_766 39.75(17)
O4 Ce1 O5 Na2 2_645 3_766 -42.41(11)
O3 Ce1 O5 Na1 . . -107.92(13)
O6 Ce1 O5 Na1 2_645 . 28.61(16)
O7 Ce1 O5 Na1 . . -25.76(11)
O1 Ce1 O5 Na1 . . 179.63(13)
O8 Ce1 O5 Na1 4_666 . 107.78(13)
O2 Ce1 O5 Na1 3_666 . -145.67(11)
O9 Ce1 O5 Na1 . . -63.36(13)
O10 Ce1 O5 Na1 4_666 . 124.58(13)
O4 Ce1 O5 Na1 2_645 . 42.42(11)
O10 Na1 O7 C4 1_655 . -78.5(10)
O1w Na1 O7 C4 . . 42.6(4)
O4 Na1 O7 C4 2_645 . -133.6(4)
O5 Na1 O7 C4 . . 154.6(4)
O2 Na1 O7 C4 2_645 . -40.0(4)
O10 Na1 O7 Ce1 1_655 . 97.2(8)
O1w Na1 O7 Ce1 . . -141.69(15)
O4 Na1 O7 Ce1 2_645 . 42.09(12)
O5 Na1 O7 Ce1 . . -29.66(12)
O2 Na1 O7 Ce1 2_645 . 135.73(12)
O3 Ce1 O7 C4 . . -86.4(4)
O6 Ce1 O7 C4 2_645 . 69.4(3)
O1 Ce1 O7 C4 . . -115.3(3)
O8 Ce1 O7 C4 4_666 . 154.6(3)
O2 Ce1 O7 C4 3_666 . -26.4(4)
O5 Ce1 O7 C4 . . -153.7(4)
O9 Ce1 O7 C4 . . -10.2(3)
O10 Ce1 O7 C4 4_666 . 71.6(4)
O4 Ce1 O7 C4 2_645 . 135.5(4)
O3 Ce1 O7 Na1 . . 97.36(15)
O6 Ce1 O7 Na1 2_645 . -106.77(15)
O1 Ce1 O7 Na1 . . 68.5(2)
O8 Ce1 O7 Na1 4_666 . -21.64(19)
O2 Ce1 O7 Na1 3_666 . 157.39(12)
O5 Ce1 O7 Na1 . . 30.07(12)
O9 Ce1 O7 Na1 . . 173.57(19)
O10 Ce1 O7 Na1 4_666 . -104.56(19)
O4 Ce1 O7 Na1 2_645 . -40.73(12)
O3 Ce1 O9 C5 . . 84.1(3)
O6 Ce1 O9 C5 2_645 . -80.0(3)
O7 Ce1 O9 C5 . . 1.7(3)
O1 Ce1 O9 C5 . . 133.4(3)
O8 Ce1 O9 C5 4_666 . -99.1(5)
O2 Ce1 O9 C5 3_666 . 167.2(3)
O5 Ce1 O9 C5 . . 42.2(3)
O10 Ce1 O9 C5 4_666 . -144.2(3)
O4 Ce1 O9 C5 2_645 . -31.9(3)
O3 Ce1 O9 Na2 . 3_666 -99.53(15)
O6 Ce1 O9 Na2 2_645 3_666 96.44(14)
O7 Ce1 O9 Na2 . 3_666 178.15(18)
O1 Ce1 O9 Na2 . 3_666 -50.19(17)
O8 Ce1 O9 Na2 4_666 3_666 77.3(4)
O2 Ce1 O9 Na2 3_666 3_666 -16.40(12)
O5 Ce1 O9 Na2 . 3_666 -141.35(12)
O10 Ce1 O9 Na2 4_666 3_666 32.20(16)
O4 Ce1 O9 Na2 2_645 3_666 144.54(12)
O10 Na1 O1w Na2 1_655 2_645 103.69(13)
O4 Na1 O1w Na2 2_645 2_645 -56.1(6)
O5 Na1 O1w Na2 . 2_645 -143.01(12)
O2 Na1 O1w Na2 2_645 2_645 36.84(10)
Ce1 O1 C1 O2 . . -170.8(3)
Ce1 O1 C1 C1 . 3_666 9.1(6)
Na2 O2 C1 O1 . . -21.5(6)
Ce1 O2 C1 O1 3_666 . -171.0(3)
Na1 O2 C1 O1 2_655 . 72.5(4)
Na2 O2 C1 C1 . 3_666 158.6(3)
Ce1 O2 C1 C1 3_666 3_666 9.0(6)
Na1 O2 C1 C1 2_655 3_666 -107.4(4)
Na1 O4 C2 O3 2_655 . 80.6(5)
Na2 O4 C2 O3 4_575 . -36.6(6)
Ce1 O4 C2 O3 2_655 . -157.9(3)
Na1 O4 C2 C3 2_655 . -99.8(4)
Na2 O4 C2 C3 4_575 . 142.9(3)
Ce1 O4 C2 C3 2_655 . 21.6(5)
Ce1 O3 C2 O4 . . -146.0(4)
Ce1 O3 C2 C3 . . 34.5(5)
Ce1 O6 C3 O5 2_655 . -176.4(3)
Ce1 O6 C3 C2 2_655 . 5.6(5)
Na2 O5 C3 O6 3_766 . 37.8(7)
Na1 O5 C3 O6 . . -72.8(5)
Ce1 O5 C3 O6 . . 173.6(3)
Na2 O5 C3 C2 3_766 . -144.2(3)
Na1 O5 C3 C2 . . 105.1(4)
Ce1 O5 C3 C2 . . -8.4(5)
O4 C2 C3 O6 . . -19.0(6)
O3 C2 C3 O6 . . 160.6(4)
O4 C2 C3 O5 . . 162.9(4)
O3 C2 C3 O5 . . -17.6(6)
Na2 O8 C4 O7 2_645 . -5.5(7)
Ce1 O8 C4 O7 4_565 . -174.2(3)
Na2 O8 C4 C5 2_645 . 172.8(3)
Ce1 O8 C4 C5 4_565 . 4.0(6)
Na1 O7 C4 O8 . . 10.0(7)
Ce1 O7 C4 O8 . . -165.1(3)
Na1 O7 C4 C5 . . -168.3(3)
Ce1 O7 C4 C5 . . 16.6(5)
Na1 O10 C5 O9 1_455 . -3.9(7)
Ce1 O10 C5 O9 4_565 . -165.9(3)
Na1 O10 C5 C4 1_455 . 176.5(3)
Ce1 O10 C5 C4 4_565 . 14.6(5)
Na2 O9 C5 O10 3_666 . 10.0(7)
Ce1 O9 C5 O10 . . -174.7(4)
Na2 O9 C5 C4 3_666 . -170.4(3)
Ce1 O9 C5 C4 . . 4.9(5)
O8 C4 C5 O10 . . -12.7(6)
O7 C4 C5 O10 . . 165.7(4)
O8 C4 C5 O9 . . 167.7(4)
O7 C4 C5 O9 . . -13.9(6)
